data_7235442
loop_
_publ_author_name
'Verma, Girijesh Kumar'
'Shukla, Gaurav'
'Nagaraju, Anugula'
'Srivastava, Abhijeet'
'Raghuvanshi, Keshav'
'Singh, Maya Shankar'

_publ_section_title
;
 DMAP-promoted domino annulation of \b-ketothioamides with internal
 alkynes: a highly regioselective access to functionalized
 1,3-thiazolidin-4-ones at room temperature
;
_journal_issue 23
_journal_name_full 'RSC Adv.'
_journal_page_first 11640
_journal_paper_doi 10.1039/C4RA00131A
_journal_volume 4
_journal_year 2014
_chemical_formula_moiety 'C16 H17 N O4 S2'
_chemical_formula_sum 'C16 H17 N O4 S2'
_chemical_formula_weight 351.43
_space_group_IT_number 14
_space_group_name_Hall '-P 2yn'
_space_group_name_H-M_alt 'P 1 21/n 1'
_symmetry_cell_setting monoclinic
_symmetry_space_group_name_H-M 'P 1 21/n 1'
_atom_sites_solution_hydrogens geom
_atom_sites_solution_primary direct
_atom_sites_solution_secondary difmap
_audit_creation_method SHELXL-97
_cell_angle_alpha 90.00
_cell_angle_beta 91.844(6)
_cell_angle_gamma 90.00
_cell_formula_units_Z 4
_cell_length_a 5.2501(3)
_cell_length_b 12.3403(6)
_cell_length_c 25.2776(16)
_cell_measurement_reflns_used 2037
_cell_measurement_temperature 293(2)
_cell_measurement_theta_max 29.0524
_cell_measurement_theta_min 3.2188
_cell_volume 1636.83(16)
_computing_structure_refinement 'SHELXL-97 (Sheldrick, 1997)'
_computing_structure_solution 'SHELXS-97 (Sheldrick, 1990)'
_diffrn_ambient_temperature 293(2)
_diffrn_detector_area_resol_mean 16.0938
_diffrn_measured_fraction_theta_full 0.999
_diffrn_measured_fraction_theta_max 0.850
_diffrn_measurement_device_type 'Xcalibur, Eos'
_diffrn_measurement_method '\w scans'
_diffrn_radiation_monochromator graphite
_diffrn_radiation_source 'fine-focus sealed tube'
_diffrn_radiation_type MoK\a
_diffrn_radiation_wavelength 0.71073
_diffrn_reflns_av_R_equivalents 0.0272
_diffrn_reflns_av_sigmaI/netI 0.0467
_diffrn_reflns_limit_h_max 6
_diffrn_reflns_limit_h_min -7
_diffrn_reflns_limit_k_max 15
_diffrn_reflns_limit_k_min -16
_diffrn_reflns_limit_l_max 33
_diffrn_reflns_limit_l_min -34
_diffrn_reflns_number 7196
_diffrn_reflns_theta_full 25.00
_diffrn_reflns_theta_max 29.12
_diffrn_reflns_theta_min 3.23
_exptl_absorpt_coefficient_mu 0.344
_exptl_absorpt_correction_T_max 1.00000
_exptl_absorpt_correction_T_min 0.61438
_exptl_absorpt_correction_type multi-scan
_exptl_absorpt_process_details
;
CrysAlisPro, Agilent Technologies,
Version 1.171.34.49 (release 20-01-2011 CrysAlis171 .NET)
(compiled Jan 20 2011,15:58:25)
Empirical absorption correction using spherical harmonics,
 implemented in SCALE3 ABSPACK scaling algorithm.
;
_exptl_crystal_colour Yellow
_exptl_crystal_density_diffrn 1.426
_exptl_crystal_density_method 'not measured'
_exptl_crystal_description Solid
_exptl_crystal_F_000 736
_exptl_crystal_size_max 0.5
_exptl_crystal_size_mid 0.4
_exptl_crystal_size_min 0.3
_refine_diff_density_max 0.221
_refine_diff_density_min -0.304
_refine_diff_density_rms 0.057
_refine_ls_extinction_method none
_refine_ls_goodness_of_fit_ref 1.037
_refine_ls_hydrogen_treatment mixed
_refine_ls_matrix_type full
_refine_ls_number_parameters 216
_refine_ls_number_reflns 4404
_refine_ls_number_restraints 0
_refine_ls_restrained_S_all 1.037
_refine_ls_R_factor_all 0.0717
_refine_ls_R_factor_gt 0.0480
_refine_ls_shift/su_max 0.001
_refine_ls_shift/su_mean 0.000
_refine_ls_structure_factor_coef Fsqd
_refine_ls_weighting_details 'calc w=1/[\s^2^(Fo^2^)+(0.0518P)^2^+0.2703P] where P=(Fo^2^+2Fc^2^)/3'
_refine_ls_weighting_scheme calc
_refine_ls_wR_factor_gt 0.1096
_refine_ls_wR_factor_ref 0.1255
_reflns_number_gt 2699
_reflns_number_total 4404
_reflns_threshold_expression >2sigma(I)
_cod_data_source_file c4ra00131a2.cif
_cod_data_source_block shelxl
_cod_original_sg_symbol_H-M 'P 21/n'
_cod_database_code 7235442

loop_
_symmetry_equiv_pos_as_xyz
'x, y, z'
'-x+1/2, y+1/2, -z+1/2'
'-x, -y, -z'
'x-1/2, -y-1/2, z-1/2'

loop_
_atom_site_label
_atom_site_type_symbol
_atom_site_fract_x
_atom_site_fract_y
_atom_site_fract_z
_atom_site_U_iso_or_equiv
_atom_site_adp_type
_atom_site_occupancy
_atom_site_symmetry_multiplicity
_atom_site_calc_flag
_atom_site_refinement_flags
S2AA S 0.14927(11) 0.10473(5) 0.14587(2) 0.04282(18) Uani 1 1 d .
S0AA S 0.89618(12) 0.17349(5) 0.30403(3) 0.0526(2) Uani 1 1 d .
O O -0.2674(3) -0.10445(13) 0.02708(7) 0.0536(5) Uani 1 1 d .
N1 N -0.0413(3) 0.30012(14) 0.14386(7) 0.0370(4) Uani 1 1 d .
O2AA O 0.5113(3) 0.10961(13) 0.22393(8) 0.0650(6) Uani 1 1 d .
O0AA O -0.3586(3) 0.28918(14) 0.07982(7) 0.0564(5) Uani 1 1 d .
O1AA O 0.0595(3) -0.08522(14) 0.08579(7) 0.0571(5) Uani 1 1 d .
C1AA C 0.6714(4) 0.25537(18) 0.27372(9) 0.0383(5) Uani 1 1 d .
C2AA C -0.1877(4) 0.24736(18) 0.10580(9) 0.0399(5) Uani 1 1 d .
C3AA C 0.1455(4) 0.23862(17) 0.16980(9) 0.0363(5) Uani 1 1 d .
C4AA C 0.4944(4) 0.20667(19) 0.23435(9) 0.0425(5) Uani 1 1 d .
C5AA C -0.1219(4) -0.04793(19) 0.06168(9) 0.0429(5) Uani 1 1 d .
C6AA C -0.1013(4) 0.13285(18) 0.10113(9) 0.0384(5) Uani 1 1 d .
C7AA C 0.3046(4) 0.2757(2) 0.20847(9) 0.0414(5) Uani 1 1 d .
C8AA C -0.2105(4) 0.0640(2) 0.06670(10) 0.0431(6) Uani 1 1 d .
C9AA C -0.0826(4) 0.41530(18) 0.15580(9) 0.0402(5) Uani 1 1 d .
H9A1 H -0.0815 0.4246 0.1939 0.048 Uiso 1 1 calc R
H9A2 H -0.2499 0.4363 0.1420 0.048 Uiso 1 1 calc R
C0BA C 0.1147(4) 0.49040(18) 0.13304(9) 0.0429(6) Uani 1 1 d .
H0B1 H 0.0826 0.5634 0.1454 0.052 Uiso 1 1 calc R
H0B2 H 0.2817 0.4690 0.1469 0.052 Uiso 1 1 calc R
C1BA C 0.6993(4) 0.36168(19) 0.28956(9) 0.0425(5) Uani 1 1 d .
H1BA H 0.5942 0.4180 0.2778 0.051 Uiso 1 1 calc R
C2BA C 1.0271(5) 0.2810(2) 0.33734(10) 0.0552(7) Uani 1 1 d .
H2BA H 1.1662 0.2754 0.3609 0.066 Uiso 1 1 calc R
C3BA C 0.9070(5) 0.3747(2) 0.32581(10) 0.0525(7) Uani 1 1 d .
H3BA H 0.9558 0.4411 0.3402 0.063 Uiso 1 1 calc R
C4BA C -0.2018(5) -0.2174(2) 0.02159(12) 0.0640(8) Uani 1 1 d .
H4B1 H -0.3158 -0.2508 -0.0040 0.096 Uiso 1 1 calc R
H4B2 H -0.2159 -0.2531 0.0551 0.096 Uiso 1 1 calc R
H4B3 H -0.0300 -0.2234 0.0100 0.096 Uiso 1 1 calc R
C5BA C 0.3154(5) 0.5717(2) 0.05342(10) 0.0588(7) Uani 1 1 d .
H5B1 H 0.3119 0.5701 0.0154 0.088 Uiso 1 1 calc R
H5B2 H 0.4822 0.5518 0.0667 0.088 Uiso 1 1 calc R
H5B3 H 0.2752 0.6434 0.0653 0.088 Uiso 1 1 calc R
C6BA C 0.1210(5) 0.4924(2) 0.07365(10) 0.0542(7) Uani 1 1 d .
H6B1 H -0.0465 0.5118 0.0594 0.065 Uiso 1 1 calc R
H6B2 H 0.1607 0.4203 0.0610 0.065 Uiso 1 1 calc R
H2 H 0.283(4) 0.341(2) 0.2185(10) 0.049(7) Uiso 1 1 d .
H1 H -0.334(4) 0.087(2) 0.0441(10) 0.054(7) Uiso 1 1 d .

loop_
_atom_site_aniso_label
_atom_site_aniso_U_11
_atom_site_aniso_U_22
_atom_site_aniso_U_33
_atom_site_aniso_U_23
_atom_site_aniso_U_13
_atom_site_aniso_U_12
S2AA 0.0434(3) 0.0307(3) 0.0534(4) -0.0023(3) -0.0133(3) 0.0046(2)
S0AA 0.0511(4) 0.0395(4) 0.0657(4) 0.0139(3) -0.0186(3) -0.0060(3)
O 0.0615(11) 0.0374(10) 0.0607(11) -0.0089(8) -0.0175(8) 0.0018(8)
N1 0.0369(9) 0.0276(9) 0.0461(11) 0.0005(8) -0.0048(8) 0.0041(8)
O2AA 0.0703(12) 0.0343(10) 0.0879(14) -0.0151(9) -0.0378(11) 0.0115(9)
O0AA 0.0559(10) 0.0419(10) 0.0697(12) 0.0013(9) -0.0250(9) 0.0092(8)
O1AA 0.0564(10) 0.0442(10) 0.0692(12) -0.0037(9) -0.0197(9) 0.0076(8)
C1AA 0.0411(12) 0.0323(12) 0.0413(12) 0.0047(10) -0.0028(9) -0.0048(9)
C2AA 0.0391(12) 0.0346(12) 0.0459(13) 0.0033(10) -0.0040(10) 0.0005(10)
C3AA 0.0377(11) 0.0299(11) 0.0413(12) 0.0015(10) -0.0017(9) 0.0036(9)
C4AA 0.0421(12) 0.0363(12) 0.0485(14) -0.0019(11) -0.0086(10) 0.0014(10)
C5AA 0.0471(13) 0.0377(13) 0.0435(13) -0.0001(11) -0.0068(10) -0.0007(11)
C6AA 0.0393(12) 0.0312(11) 0.0445(13) 0.0030(10) -0.0027(10) 0.0009(9)
C7AA 0.0465(13) 0.0320(13) 0.0452(14) -0.0027(11) -0.0050(10) 0.0025(10)
C8AA 0.0435(13) 0.0366(13) 0.0483(14) 0.0021(11) -0.0108(11) 0.0013(10)
C9AA 0.0410(12) 0.0315(12) 0.0480(13) -0.0009(10) 0.0000(10) 0.0066(10)
C0BA 0.0445(13) 0.0325(12) 0.0514(14) -0.0022(11) -0.0048(10) 0.0019(10)
C1BA 0.0502(13) 0.0355(12) 0.0416(13) -0.0012(10) -0.0036(10) -0.0037(10)
C2BA 0.0516(14) 0.0605(17) 0.0522(15) 0.0131(14) -0.0167(12) -0.0222(13)
C3BA 0.0648(16) 0.0477(15) 0.0446(14) -0.0056(12) -0.0057(12) -0.0175(13)
C4BA 0.0800(19) 0.0358(14) 0.075(2) -0.0103(14) -0.0124(15) -0.0028(14)
C5BA 0.0612(16) 0.0602(17) 0.0551(16) 0.0034(14) 0.0030(13) -0.0058(14)
C6BA 0.0582(15) 0.0489(16) 0.0551(16) -0.0063(13) -0.0016(12) -0.0085(12)

loop_
_atom_type_symbol
_atom_type_description
_atom_type_scat_dispersion_real
_atom_type_scat_dispersion_imag
_atom_type_scat_source
C C 0.0033 0.0016 'International Tables Vol C Tables 4.2.6.8 and 6.1.1.4'
H H 0.0000 0.0000 'International Tables Vol C Tables 4.2.6.8 and 6.1.1.4'
N N 0.0061 0.0033 'International Tables Vol C Tables 4.2.6.8 and 6.1.1.4'
O O 0.0106 0.0060 'International Tables Vol C Tables 4.2.6.8 and 6.1.1.4'
S S 0.1246 0.1234 'International Tables Vol C Tables 4.2.6.8 and 6.1.1.4'

loop_
_geom_angle_atom_site_label_1
_geom_angle_atom_site_label_2
_geom_angle_atom_site_label_3
_geom_angle
C6AA S2AA C3AA 91.12(10)
C2BA S0AA C1AA 91.32(12)
C5AA O C4BA 115.66(18)
C2AA N1 C3AA 116.23(18)
C2AA N1 C9AA 121.19(17)
C3AA N1 C9AA 122.57(17)
C1BA C1AA C4AA 130.2(2)
C1BA C1AA S0AA 111.45(16)
C4AA C1AA S0AA 118.22(17)
O0AA C2AA N1 124.4(2)
O0AA C2AA C6AA 125.7(2)
N1 C2AA C6AA 109.85(17)
C7AA C3AA N1 124.8(2)
C7AA C3AA S2AA 123.74(17)
N1 C3AA S2AA 111.50(15)
O2AA C4AA C7AA 121.9(2)
O2AA C4AA C1AA 119.7(2)
C7AA C4AA C1AA 118.4(2)
O1AA C5AA O 123.8(2)
O1AA C5AA C8AA 124.4(2)
O C5AA C8AA 111.84(18)
C8AA C6AA C2AA 122.04(19)
C8AA C6AA S2AA 126.68(18)
C2AA C6AA S2AA 111.28(16)
C3AA C7AA C4AA 122.0(2)
C3AA C7AA H2 116.9(16)
C4AA C7AA H2 121.0(16)
C6AA C8AA C5AA 121.8(2)
C6AA C8AA H1 119.9(16)
C5AA C8AA H1 118.2(16)
N1 C9AA C0BA 113.90(18)
N1 C9AA H9A1 108.8
C0BA C9AA H9A1 108.8
N1 C9AA H9A2 108.8
C0BA C9AA H9A2 108.8
H9A1 C9AA H9A2 107.7
C6BA C0BA C9AA 115.20(19)
C6BA C0BA H0B1 108.5
C9AA C0BA H0B1 108.5
C6BA C0BA H0B2 108.5
C9AA C0BA H0B2 108.5
H0B1 C0BA H0B2 107.5
C1AA C1BA C3BA 111.7(2)
C1AA C1BA H1BA 124.1
C3BA C1BA H1BA 124.1
C3BA C2BA S0AA 112.55(17)
C3BA C2BA H2BA 123.7
S0AA C2BA H2BA 123.7
C2BA C3BA C1BA 113.0(2)
C2BA C3BA H3BA 123.5
C1BA C3BA H3BA 123.5
O C4BA H4B1 109.5
O C4BA H4B2 109.5
H4B1 C4BA H4B2 109.5
O C4BA H4B3 109.5
H4B1 C4BA H4B3 109.5
H4B2 C4BA H4B3 109.5
C6BA C5BA H5B1 109.5
C6BA C5BA H5B2 109.5
H5B1 C5BA H5B2 109.5
C6BA C5BA H5B3 109.5
H5B1 C5BA H5B3 109.5
H5B2 C5BA H5B3 109.5
C0BA C6BA C5BA 112.6(2)
C0BA C6BA H6B1 109.1
C5BA C6BA H6B1 109.1
C0BA C6BA H6B2 109.1
C5BA C6BA H6B2 109.1
H6B1 C6BA H6B2 107.8

loop_
_geom_bond_atom_site_label_1
_geom_bond_atom_site_label_2
_geom_bond_distance
S2AA C6AA 1.742(2)
S2AA C3AA 1.760(2)
S0AA C2BA 1.704(3)
S0AA C1AA 1.716(2)
O C5AA 1.339(3)
O C4BA 1.444(3)
N1 C2AA 1.376(3)
N1 C3AA 1.388(2)
N1 C9AA 1.471(3)
O2AA C4AA 1.230(3)
O0AA C2AA 1.210(2)
O1AA C5AA 1.206(3)
C1AA C1BA 1.378(3)
C1AA C4AA 1.468(3)
C2AA C6AA 1.490(3)
C3AA C7AA 1.345(3)
C4AA C7AA 1.451(3)
C5AA C8AA 1.465(3)
C6AA C8AA 1.332(3)
C7AA H2 0.85(3)
C8AA H1 0.90(2)
C9AA C0BA 1.517(3)
C9AA H9A1 0.9700
C9AA H9A2 0.9700
C0BA C6BA 1.503(3)
C0BA H0B1 0.9700
C0BA H0B2 0.9700
C1BA C3BA 1.411(3)
C1BA H1BA 0.9300
C2BA C3BA 1.344(4)
C2BA H2BA 0.9300
C3BA H3BA 0.9300
C4BA H4B1 0.9600
C4BA H4B2 0.9600
C4BA H4B3 0.9600
C5BA C6BA 1.515(3)
C5BA H5B1 0.9600
C5BA H5B2 0.9600
C5BA H5B3 0.9600
C6BA H6B1 0.9700
C6BA H6B2 0.9700
